data_1532483
loop_
_publ_author_name
'Hadlington, Terrance J.'
'Hermann, Markus'
'Frenking, Gernot'
'Jones, Cameron'

_publ_section_title
;
 Two-coordinate group 14 element(ii) hydrides as reagents for the facile,
 and sometimes reversible, hydrogermylation/hydrostannylation of
 unactivated alkenes and alkynes
;
_journal_issue 12
_journal_name_full 'Chem. Sci.'
_journal_page_first 7249
_journal_paper_doi 10.1039/C5SC03376D
_journal_volume 6
_journal_year 2015
_chemical_formula_sum 'C48 H63 Ge N O Si'
_chemical_formula_weight 770.67
_chemical_name_systematic
; 
 ? 
;
_space_group_IT_number 2
_symmetry_cell_setting triclinic
_symmetry_space_group_name_Hall '-P 1'
_symmetry_space_group_name_H-M 'P -1'
_atom_sites_solution_hydrogens geom
_atom_sites_solution_primary direct
_atom_sites_solution_secondary difmap
_audit_creation_method SHELXL-97
_audit_update_record
;
2015-09-07 deposited with the CCDC.
2015-09-22 downloaded from the CCDC.
;
_cell_angle_alpha 90.4830(10)
_cell_angle_beta 101.0260(10)
_cell_angle_gamma 105.1180(10)
_cell_formula_units_Z 2
_cell_length_a 10.3990(4)
_cell_length_b 14.2109(5)
_cell_length_c 15.4524(5)
_cell_measurement_temperature 123(2)
_cell_volume 2159.72(13)
_computing_cell_refinement CrysalisPro
_computing_data_collection CrysalisPro
_computing_data_reduction CrysalisPro
_computing_molecular_graphics X-Seed
_computing_publication_material CifTAB
_computing_structure_refinement 'SHELXL-97 (Sheldrick, 1997)'
_computing_structure_solution 'SHELXS-97 (Sheldrick, 1990)'
_diffrn_ambient_temperature 123(2)
_diffrn_measured_fraction_theta_full 0.997
_diffrn_measured_fraction_theta_max 0.997
_diffrn_measurement_device_type 'Oxford Gemini Ultra'
_diffrn_radiation_monochromator graphite
_diffrn_radiation_source 'Enhance (Mo) X-ray Source'
_diffrn_radiation_type MoK\a
_diffrn_radiation_wavelength 0.71073
_diffrn_reflns_av_R_equivalents 0.0361
_diffrn_reflns_av_sigmaI/netI 0.0407
_diffrn_reflns_limit_h_max 12
_diffrn_reflns_limit_h_min -12
_diffrn_reflns_limit_k_max 17
_diffrn_reflns_limit_k_min -17
_diffrn_reflns_limit_l_max 19
_diffrn_reflns_limit_l_min -12
_diffrn_reflns_number 33814
_diffrn_reflns_theta_full 26.00
_diffrn_reflns_theta_max 26.00
_diffrn_reflns_theta_min 2.93
_exptl_absorpt_coefficient_mu 0.772
_exptl_absorpt_correction_T_max 0.828
_exptl_absorpt_correction_T_min 0.800
_exptl_absorpt_correction_type multi-scan
_exptl_absorpt_process_details 'SCALE3 ABSPACK'
_exptl_crystal_colour colourless
_exptl_crystal_density_diffrn 1.185
_exptl_crystal_density_method 'not measured'
_exptl_crystal_description block
_exptl_crystal_F_000 824
_exptl_crystal_size_max 0.30
_exptl_crystal_size_mid 0.30
_exptl_crystal_size_min 0.25
_refine_diff_density_max 1.182
_refine_diff_density_min -0.342
_refine_diff_density_rms 0.061
_refine_ls_extinction_method none
_refine_ls_goodness_of_fit_ref 1.049
_refine_ls_hydrogen_treatment mixed
_refine_ls_matrix_type full
_refine_ls_number_parameters 511
_refine_ls_number_reflns 8452
_refine_ls_number_restraints 3
_refine_ls_restrained_S_all 1.048
_refine_ls_R_factor_all 0.0617
_refine_ls_R_factor_gt 0.0440
_refine_ls_shift/su_max 0.000
_refine_ls_shift/su_mean 0.000
_refine_ls_structure_factor_coef Fsqd
_refine_ls_weighting_details 'calc w=1/[\s^2^(Fo^2^)+(0.0488P)^2^+2.0792P] where P=(Fo^2^+2Fc^2^)/3'
_refine_ls_weighting_scheme calc
_refine_ls_wR_factor_gt 0.1047
_refine_ls_wR_factor_ref 0.1127
_reflns_number_gt 6806
_reflns_number_total 8452
_reflns_threshold_expression >2sigma(I)
_cod_data_source_file c5sc03376d2.cif
_cod_data_source_block compound22
_cod_depositor_comments 'Adding full bibliography for 1532469--1532486.cif.'
_cod_original_cell_volume 2159.71(13)
_cod_original_sg_symbol_H-M P-1
_cod_database_code 1532483

loop_
_symmetry_equiv_pos_as_xyz
'x, y, z'
'-x, -y, -z'

loop_
_atom_site_label
_atom_site_type_symbol
_atom_site_fract_x
_atom_site_fract_y
_atom_site_fract_z
_atom_site_U_iso_or_equiv
_atom_site_adp_type
_atom_site_occupancy
_atom_site_symmetry_multiplicity
_atom_site_calc_flag
_atom_site_refinement_flags
_atom_site_disorder_assembly
_atom_site_disorder_group
Ge1 Ge 0.60821(4) 0.17420(3) 0.26009(8) 0.01971(16) Uani 0.808(3) 1 d P A 1
Si1 Si 0.28934(7) 0.06606(5) 0.23615(4) 0.01806(16) Uani 1 1 d . A .
N1 N 0.4269(2) 0.17299(14) 0.25121(13) 0.0174(4) Uani 1 1 d . . .
C4 C 0.3349(2) 0.44965(17) 0.24882(15) 0.0168(5) Uani 1 1 d . . .
C6 C 0.3791(2) 0.31537(17) 0.17157(15) 0.0164(5) Uani 1 1 d . . .
C2 C 0.3939(2) 0.31569(17) 0.33038(15) 0.0165(5) Uani 1 1 d . . .
C1 C 0.4000(2) 0.26835(16) 0.25128(15) 0.0152(5) Uani 1 1 d . A .
C7 C 0.2971(3) 0.54608(18) 0.24713(17) 0.0237(6) Uani 1 1 d . . .
H7 H 0.3069 0.5702 0.3097 0.028 Uiso 1 1 calc R . .
C25 C 0.1598(3) 0.28414(17) 0.00762(17) 0.0216(5) Uani 1 1 d . A .
H25 H 0.1358 0.2865 0.0637 0.026 Uiso 1 1 calc R . .
C24 C 0.2903(3) 0.27998(17) 0.00299(16) 0.0204(5) Uani 1 1 d . . .
C39 C 0.1358(3) 0.09009(18) 0.16076(17) 0.0241(6) Uani 1 1 d . . .
H39 H 0.1698 0.1252 0.1104 0.029 Uiso 1 1 calc R A .
C10 C 0.4293(2) 0.27576(17) 0.42058(15) 0.0190(5) Uani 1 1 d . A .
H10 H 0.4189 0.2044 0.4099 0.023 Uiso 1 1 calc R . .
C23 C 0.3976(2) 0.27369(17) 0.08477(15) 0.0183(5) Uani 1 1 d . A .
H23 H 0.3885 0.2025 0.0921 0.022 Uiso 1 1 calc R . .
C5 C 0.3467(2) 0.40412(17) 0.17215(16) 0.0183(5) Uani 1 1 d . A .
H5 H 0.3320 0.4347 0.1181 0.022 Uiso 1 1 calc R . .
C27 C 0.0953(3) 0.2792(2) -0.15020(18) 0.0330(7) Uani 1 1 d . A .
H27 H 0.0300 0.2804 -0.2021 0.040 Uiso 1 1 calc R . .
C3 C 0.3590(2) 0.40423(17) 0.32686(15) 0.0170(5) Uani 1 1 d . A .
H3 H 0.3516 0.4345 0.3801 0.020 Uiso 1 1 calc R . .
C12 C 0.6486(3) 0.2616(2) 0.51359(18) 0.0277(6) Uani 1 1 d . A .
H12 H 0.6056 0.1941 0.5155 0.033 Uiso 1 1 calc R . .
C40 C 0.0663(3) 0.1564(2) 0.20286(18) 0.0277(6) Uani 1 1 d . A .
H40A H -0.0086 0.1678 0.1588 0.042 Uiso 1 1 calc R . .
H40B H 0.1326 0.2189 0.2239 0.042 Uiso 1 1 calc R . .
H40C H 0.0307 0.1248 0.2527 0.042 Uiso 1 1 calc R . .
C16 C 0.6429(3) 0.41932(18) 0.46532(16) 0.0222(5) Uani 1 1 d . A .
H16 H 0.5955 0.4614 0.4340 0.027 Uiso 1 1 calc R . .
C36 C 0.2450(3) 0.02747(19) 0.34641(17) 0.0246(6) Uani 1 1 d . . .
H36 H 0.2390 0.0880 0.3770 0.029 Uiso 1 1 calc R A .
C11 C 0.5773(2) 0.32087(17) 0.46646(15) 0.0184(5) Uani 1 1 d . . .
C31 C 0.6161(3) 0.25590(19) 0.04690(17) 0.0265(6) Uani 1 1 d . A .
H31 H 0.5753 0.1875 0.0395 0.032 Uiso 1 1 calc R . .
C26 C 0.0641(3) 0.28498(18) -0.06802(17) 0.0251(6) Uani 1 1 d . . .
H26 H -0.0237 0.2896 -0.0631 0.030 Uiso 1 1 calc R A .
C34 C 0.7345(3) 0.4539(2) 0.06433(18) 0.0302(6) Uani 1 1 d . . .
H34 H 0.7746 0.5224 0.0696 0.036 Uiso 1 1 calc R . .
C35 C 0.6023(3) 0.41732(18) 0.07699(17) 0.0241(6) Uani 1 1 d . A .
H35 H 0.5529 0.4611 0.0908 0.029 Uiso 1 1 calc R . .
C41 C 0.0270(3) -0.0034(2) 0.12007(19) 0.0349(7) Uani 1 1 d . A .
H41A H -0.0104 -0.0401 0.1671 0.052 Uiso 1 1 calc R . .
H41B H 0.0683 -0.0438 0.0882 0.052 Uiso 1 1 calc R . .
H41C H -0.0460 0.0142 0.0789 0.052 Uiso 1 1 calc R . .
C13 C 0.7821(3) 0.2994(2) 0.55796(19) 0.0320(6) Uani 1 1 d . . .
H13 H 0.8293 0.2578 0.5903 0.038 Uiso 1 1 calc R A .
C30 C 0.5417(2) 0.31740(17) 0.06968(15) 0.0196(5) Uani 1 1 d . . .
C15 C 0.7765(3) 0.4570(2) 0.50918(17) 0.0259(6) Uani 1 1 d . . .
H15 H 0.8199 0.5245 0.5074 0.031 Uiso 1 1 calc R A .
C42 C 0.3510(3) -0.02990(18) 0.18328(18) 0.0259(6) Uani 1 1 d . . .
H42 H 0.4462 -0.0230 0.2157 0.031 Uiso 1 1 calc R A .
C38 C 0.1073(3) -0.0477(2) 0.34332(19) 0.0344(7) Uani 1 1 d . A .
H38A H 0.1057 -0.1084 0.3120 0.052 Uiso 1 1 calc R . .
H38B H 0.0339 -0.0215 0.3123 0.052 Uiso 1 1 calc R . .
H38C H 0.0945 -0.0610 0.4037 0.052 Uiso 1 1 calc R . .
O1 O 0.6467(3) 0.09766(17) 0.34866(15) 0.0328(7) Uani 0.808(3) 1 d P A 1
C32 C 0.7484(3) 0.2923(2) 0.03477(18) 0.0319(6) Uani 1 1 d . . .
H32 H 0.7978 0.2489 0.0201 0.038 Uiso 1 1 calc R A .
C37 C 0.3584(3) -0.0058(2) 0.40657(18) 0.0321(6) Uani 1 1 d . A .
H37A H 0.3364 -0.0162 0.4653 0.048 Uiso 1 1 calc R . .
H37B H 0.4447 0.0445 0.4116 0.048 Uiso 1 1 calc R . .
H37C H 0.3665 -0.0669 0.3812 0.048 Uiso 1 1 calc R . .
C44 C 0.3593(3) -0.0133(2) 0.08594(19) 0.0354(7) Uani 1 1 d . A .
H44A H 0.4000 -0.0611 0.0637 0.053 Uiso 1 1 calc R . .
H44B H 0.4156 0.0528 0.0814 0.053 Uiso 1 1 calc R . .
H44C H 0.2677 -0.0211 0.0508 0.053 Uiso 1 1 calc R . .
C33 C 0.8081(3) 0.3916(2) 0.04414(18) 0.0317(6) Uani 1 1 d . A .
H33 H 0.8991 0.4169 0.0368 0.038 Uiso 1 1 calc R . .
C8 C 0.3923(3) 0.62331(19) 0.20361(19) 0.0326(7) Uani 1 1 d . . .
H8A H 0.4869 0.6275 0.2311 0.049 Uiso 1 1 calc R . .
H8B H 0.3741 0.6868 0.2114 0.049 Uiso 1 1 calc R . .
H8C H 0.3770 0.6051 0.1404 0.049 Uiso 1 1 calc R . .
C29 C 0.3200(3) 0.2734(2) -0.08048(18) 0.0367(7) Uani 1 1 d . A .
H29 H 0.4083 0.2699 -0.0857 0.044 Uiso 1 1 calc R . .
C28 C 0.2238(3) 0.2717(3) -0.15572(19) 0.0452(9) Uani 1 1 d . . .
H28 H 0.2458 0.2654 -0.2120 0.054 Uiso 1 1 calc R A .
C43 C 0.2723(3) -0.13572(19) 0.1911(2) 0.0397(7) Uani 1 1 d . A .
H43A H 0.1759 -0.1449 0.1648 0.059 Uiso 1 1 calc R . .
H43B H 0.2816 -0.1501 0.2535 0.059 Uiso 1 1 calc R . .
H43C H 0.3088 -0.1799 0.1599 0.059 Uiso 1 1 calc R . .
C14 C 0.8466(3) 0.3969(2) 0.55539(18) 0.0292(6) Uani 1 1 d . A .
H14 H 0.9384 0.4226 0.5851 0.035 Uiso 1 1 calc R . .
C45 C 0.7432(4) 0.0462(3) 0.3449(3) 0.0501(12) Uani 0.808(3) 1 d P A 1
H45A H 0.8234 0.0728 0.3927 0.060 Uiso 0.808(3) 1 calc PR A 1
H45B H 0.7733 0.0563 0.2878 0.060 Uiso 0.808(3) 1 calc PR A 1
C46 C 0.6904(5) -0.0606(3) 0.3538(3) 0.0575(13) Uani 0.808(3) 1 d P A 1
H46A H 0.6516 -0.0710 0.4071 0.086 Uiso 0.808(3) 1 calc PR A 1
H46B H 0.7649 -0.0917 0.3583 0.086 Uiso 0.808(3) 1 calc PR A 1
H46C H 0.6199 -0.0893 0.3019 0.086 Uiso 0.808(3) 1 calc PR A 1
C9 C 0.1502(3) 0.5328(2) 0.2013(2) 0.0409(8) Uani 1 1 d . . .
H9A H 0.1374 0.5084 0.1399 0.061 Uiso 1 1 calc R . .
H9B H 0.1279 0.5956 0.2025 0.061 Uiso 1 1 calc R . .
H9C H 0.0903 0.4858 0.2320 0.061 Uiso 1 1 calc R . .
C17 C 0.3307(3) 0.28457(19) 0.48137(16) 0.0237(6) Uani 1 1 d . . .
C18 C 0.1919(3) 0.2494(2) 0.45277(18) 0.0272(6) Uani 1 1 d . A .
H18 H 0.1574 0.2240 0.3934 0.033 Uiso 1 1 calc R . .
C22 C 0.3741(3) 0.3321(2) 0.56544(19) 0.0344(7) Uani 1 1 d . A .
H22 H 0.4684 0.3615 0.5863 0.041 Uiso 1 1 calc R . .
C19 C 0.1016(3) 0.2497(2) 0.50727(18) 0.0302(6) Uani 1 1 d . . .
H19 H 0.0076 0.2190 0.4868 0.036 Uiso 1 1 calc R A .
C21 C 0.2832(3) 0.3377(2) 0.6195(2) 0.0404(7) Uani 1 1 d . . .
H21 H 0.3156 0.3714 0.6760 0.048 Uiso 1 1 calc R A .
C20 C 0.1459(3) 0.2942(3) 0.5911(2) 0.0423(8) Uani 1 1 d . A .
H20 H 0.0835 0.2949 0.6286 0.051 Uiso 1 1 calc R . .
O1A O 0.6462(10) 0.0970(7) 0.2119(7) 0.023(2) Uiso 0.192(3) 1 d P A 2
C45A C 0.7090(14) 0.0235(10) 0.2450(9) 0.026(3) Uiso 0.192(3) 1 d P A 2
H45C H 0.6668 -0.0072 0.2937 0.031 Uiso 0.192(3) 1 calc PR A 2
H45D H 0.8067 0.0536 0.2692 0.031 Uiso 0.192(3) 1 calc PR A 2
C46A C 0.6944(19) -0.0535(13) 0.1740(12) 0.049(5) Uiso 0.192(3) 1 d P A 2
H46D H 0.5979 -0.0809 0.1478 0.074 Uiso 0.192(3) 1 calc PR A 2
H46E H 0.7327 -0.1055 0.1996 0.074 Uiso 0.192(3) 1 calc PR A 2
H46F H 0.7430 -0.0243 0.1282 0.074 Uiso 0.192(3) 1 calc PR A 2
Ge1A Ge 0.6073(2) 0.17478(18) 0.2900(2) 0.0208(7) Uiso 0.192(3) 1 d PD A 2
C47 C 0.7270(4) 0.3050(3) 0.2804(4) 0.0237(14) Uani 0.808(3) 1 d P A 1
H47A H 0.7173 0.3391 0.2249 0.028 Uiso 0.808(3) 1 calc PR A 1
H47B H 0.6982 0.3409 0.3251 0.028 Uiso 0.808(3) 1 calc PR A 1
C48 C 0.8744(5) 0.3076(4) 0.3117(5) 0.075(2) Uani 0.808(3) 1 d P A 1
H48A H 0.8852 0.2752 0.3674 0.113 Uiso 0.808(3) 1 calc PR A 1
H48B H 0.9295 0.3757 0.3211 0.113 Uiso 0.808(3) 1 calc PR A 1
H48C H 0.9045 0.2738 0.2671 0.113 Uiso 0.808(3) 1 calc PR A 1
C48A C 0.8621(11) 0.3013(12) 0.2790(12) 0.019(4) Uiso 0.192(3) 1 d PD A 2
H48D H 0.9006 0.2543 0.3139 0.028 Uiso 0.192(3) 1 calc PR A 2
H48E H 0.9252 0.3666 0.2918 0.028 Uiso 0.192(3) 1 calc PR A 2
H48F H 0.8475 0.2826 0.2160 0.028 Uiso 0.192(3) 1 calc PR A 2
C47A C 0.7334(13) 0.3020(6) 0.3019(15) 0.011(5) Uiso 0.192(3) 1 d PD A 2
H47C H 0.6920 0.3460 0.2634 0.013 Uiso 0.192(3) 1 calc PR A 2
H47D H 0.7504 0.3286 0.3637 0.013 Uiso 0.192(3) 1 calc PR A 2
H1 H 0.622(3) 0.118(3) 0.183(2) 0.042(11) Uiso 1 1 d . B 1

loop_
_atom_site_aniso_label
_atom_site_aniso_U_11
_atom_site_aniso_U_22
_atom_site_aniso_U_33
_atom_site_aniso_U_23
_atom_site_aniso_U_13
_atom_site_aniso_U_12
Ge1 0.0209(2) 0.0167(2) 0.0242(4) 0.00179(19) 0.0060(2) 0.00868(13)
Si1 0.0224(4) 0.0108(3) 0.0192(4) 0.0022(3) 0.0017(3) 0.0030(3)
N1 0.0216(10) 0.0112(9) 0.0203(11) 0.0015(8) 0.0042(9) 0.0062(8)
C4 0.0192(12) 0.0150(11) 0.0168(12) 0.0004(9) 0.0027(10) 0.0062(9)
C6 0.0184(12) 0.0148(11) 0.0157(12) 0.0009(9) 0.0057(10) 0.0023(9)
C2 0.0177(12) 0.0150(11) 0.0158(12) 0.0029(9) 0.0034(10) 0.0022(9)
C1 0.0153(11) 0.0116(11) 0.0186(12) 0.0004(9) 0.0044(9) 0.0030(9)
C7 0.0368(15) 0.0216(13) 0.0178(13) 0.0005(10) 0.0038(11) 0.0177(11)
C25 0.0287(14) 0.0155(12) 0.0197(13) 0.0006(10) 0.0088(11) 0.0014(10)
C24 0.0262(13) 0.0147(12) 0.0171(12) -0.0007(10) 0.0070(10) -0.0020(10)
C39 0.0244(13) 0.0210(13) 0.0238(14) 0.0069(11) 0.0022(11) 0.0019(10)
C10 0.0260(13) 0.0130(11) 0.0172(12) 0.0027(9) 0.0025(10) 0.0052(10)
C23 0.0250(13) 0.0129(11) 0.0175(12) 0.0009(9) 0.0078(10) 0.0033(10)
C5 0.0240(13) 0.0160(12) 0.0149(12) 0.0044(9) 0.0046(10) 0.0048(10)
C27 0.0298(15) 0.0398(17) 0.0193(14) 0.0022(12) -0.0004(12) -0.0047(13)
C3 0.0213(12) 0.0164(12) 0.0142(12) -0.0010(9) 0.0041(10) 0.0060(10)
C12 0.0303(15) 0.0233(14) 0.0297(15) 0.0048(11) 0.0029(12) 0.0097(11)
C40 0.0211(13) 0.0294(14) 0.0319(15) 0.0079(12) 0.0041(11) 0.0060(11)
C16 0.0252(13) 0.0210(13) 0.0219(13) 0.0023(10) 0.0059(11) 0.0079(10)
C36 0.0275(14) 0.0207(13) 0.0235(14) 0.0058(10) 0.0035(11) 0.0042(11)
C11 0.0242(13) 0.0202(12) 0.0130(12) -0.0004(9) 0.0046(10) 0.0088(10)
C31 0.0306(14) 0.0239(14) 0.0268(14) 0.0001(11) 0.0116(12) 0.0060(11)
C26 0.0256(14) 0.0190(13) 0.0276(14) 0.0018(11) 0.0064(11) -0.0003(10)
C34 0.0308(15) 0.0246(14) 0.0294(15) 0.0035(12) 0.0068(12) -0.0032(12)
C35 0.0311(14) 0.0183(12) 0.0233(14) 0.0020(10) 0.0084(11) 0.0048(11)
C41 0.0326(16) 0.0330(16) 0.0298(16) 0.0050(12) -0.0049(13) 0.0001(13)
C13 0.0325(15) 0.0350(16) 0.0320(16) 0.0065(13) 0.0019(13) 0.0183(13)
C30 0.0241(13) 0.0201(12) 0.0140(12) 0.0016(10) 0.0048(10) 0.0041(10)
C15 0.0264(14) 0.0253(14) 0.0250(14) -0.0009(11) 0.0083(11) 0.0029(11)
C42 0.0326(15) 0.0151(12) 0.0290(15) -0.0026(11) 0.0014(12) 0.0081(11)
C38 0.0327(16) 0.0324(16) 0.0326(16) 0.0141(13) 0.0054(13) -0.0005(12)
O1 0.0467(15) 0.0270(13) 0.0307(14) 0.0084(10) 0.0154(12) 0.0147(11)
C32 0.0295(15) 0.0402(17) 0.0313(16) 0.0030(13) 0.0122(12) 0.0139(13)
C37 0.0361(16) 0.0322(15) 0.0253(15) 0.0133(12) 0.0026(12) 0.0066(13)
C44 0.0482(18) 0.0227(14) 0.0359(17) -0.0060(12) 0.0100(14) 0.0095(13)
C33 0.0232(14) 0.0453(17) 0.0245(15) 0.0056(13) 0.0068(12) 0.0040(13)
C8 0.0481(18) 0.0167(13) 0.0328(16) 0.0050(11) 0.0023(14) 0.0122(12)
C29 0.0268(15) 0.059(2) 0.0191(14) -0.0025(13) 0.0077(12) 0.0003(14)
C28 0.0354(17) 0.076(2) 0.0150(14) -0.0024(15) 0.0081(13) -0.0026(16)
C43 0.058(2) 0.0155(13) 0.0426(18) -0.0001(12) 0.0050(15) 0.0087(13)
C14 0.0204(13) 0.0399(16) 0.0273(15) -0.0016(12) 0.0030(11) 0.0095(12)
C45 0.034(2) 0.057(3) 0.065(3) 0.029(2) 0.012(2) 0.020(2)
C46 0.063(3) 0.042(3) 0.074(3) 0.005(2) 0.007(2) 0.032(2)
C9 0.0382(17) 0.0487(19) 0.0453(19) 0.0089(15) 0.0083(15) 0.0279(15)
C17 0.0253(13) 0.0257(13) 0.0174(13) 0.0074(11) 0.0044(11) 0.0017(11)
C18 0.0294(14) 0.0311(15) 0.0217(14) 0.0001(11) 0.0020(11) 0.0113(12)
C22 0.0324(16) 0.0426(17) 0.0280(15) 0.0060(13) 0.0064(13) 0.0093(13)
C19 0.0260(14) 0.0334(15) 0.0296(15) 0.0038(12) 0.0070(12) 0.0037(12)
C21 0.0465(19) 0.052(2) 0.0260(16) 0.0058(14) 0.0100(14) 0.0171(16)
C20 0.0334(17) 0.064(2) 0.0330(17) 0.0122(16) 0.0142(14) 0.0137(15)
C47 0.025(2) 0.026(2) 0.020(3) -0.0012(15) 0.0068(17) 0.0052(14)
C48 0.028(2) 0.054(3) 0.121(7) 0.022(4) -0.023(3) 0.000(2)

loop_
_atom_type_symbol
_atom_type_description
_atom_type_scat_dispersion_real
_atom_type_scat_dispersion_imag
_atom_type_scat_source
C C 0.0033 0.0016 'International Tables Vol C Tables 4.2.6.8 and 6.1.1.4'
N N 0.0061 0.0033 'International Tables Vol C Tables 4.2.6.8 and 6.1.1.4'
O O 0.0106 0.0060 'International Tables Vol C Tables 4.2.6.8 and 6.1.1.4'
Si Si 0.0817 0.0704 'International Tables Vol C Tables 4.2.6.8 and 6.1.1.4'
Ge Ge 0.1547 1.8001 'International Tables Vol C Tables 4.2.6.8 and 6.1.1.4'
H H 0.0000 0.0000 'International Tables Vol C Tables 4.2.6.8 and 6.1.1.4'

loop_
_geom_angle_atom_site_label_1
_geom_angle_atom_site_label_2
_geom_angle_atom_site_label_3
_geom_angle
O1 Ge1 N1 106.50(11)
O1 Ge1 C47 112.0(2)
N1 Ge1 C47 111.86(14)
N1 Si1 C42 105.29(11)
N1 Si1 C36 110.44(11)
C42 Si1 C36 110.84(12)
N1 Si1 C39 109.56(10)
C42 Si1 C39 110.89(12)
C36 Si1 C39 109.73(12)
C1 N1 Si1 119.68(15)
C1 N1 Ge1A 114.73(16)
Si1 N1 Ge1A 124.40(13)
C1 N1 Ge1 115.47(14)
Si1 N1 Ge1 124.72(11)
Ge1A N1 Ge1 14.35(9)
C3 C4 C5 117.6(2)
C3 C4 C7 121.3(2)
C5 C4 C7 121.1(2)
C5 C6 C1 119.6(2)
C5 C6 C23 118.5(2)
C1 C6 C23 121.8(2)
C3 C2 C1 119.2(2)
C3 C2 C10 118.4(2)
C1 C2 C10 122.4(2)
C2 C1 C6 118.7(2)
C2 C1 N1 120.9(2)
C6 C1 N1 120.4(2)
C9 C7 C4 111.2(2)
C9 C7 C8 110.6(2)
C4 C7 C8 111.5(2)
C26 C25 C24 121.2(2)
C25 C24 C29 117.6(2)
C25 C24 C23 123.1(2)
C29 C24 C23 119.1(2)
C40 C39 C41 108.5(2)
C40 C39 Si1 114.73(18)
C41 C39 Si1 113.76(18)
C2 C10 C11 112.50(19)
C2 C10 C17 112.6(2)
C11 C10 C17 111.18(19)
C6 C23 C30 110.92(19)
C6 C23 C24 115.3(2)
C30 C23 C24 111.39(19)
C4 C5 C6 122.3(2)
C26 C27 C28 118.7(3)
C4 C3 C2 122.5(2)
C11 C12 C13 120.9(2)
C15 C16 C11 121.0(2)
C37 C36 C38 109.9(2)
C37 C36 Si1 112.63(18)
C38 C36 Si1 116.62(18)
C12 C11 C16 118.1(2)
C12 C11 C10 118.7(2)
C16 C11 C10 123.2(2)
C32 C31 C30 121.5(3)
C27 C26 C25 120.6(3)
C33 C34 C35 120.6(3)
C34 C35 C30 120.6(2)
C14 C13 C12 120.4(2)
C35 C30 C31 117.9(2)
C35 C30 C23 122.5(2)
C31 C30 C23 119.6(2)
C14 C15 C16 120.3(3)
C43 C42 C44 109.3(2)
C43 C42 Si1 115.3(2)
C44 C42 Si1 112.99(18)
C45 O1 Ge1 119.2(2)
C33 C32 C31 119.8(3)
C32 C33 C34 119.5(3)
C28 C29 C24 121.2(3)
C29 C28 C27 120.7(3)
C13 C14 C15 119.3(3)
O1 C45 C46 112.9(3)
C18 C17 C22 116.0(2)
C18 C17 C10 120.9(2)
C22 C17 C10 123.0(2)
C19 C18 C17 122.4(3)
C21 C22 C17 121.9(3)
C18 C19 C20 120.7(3)
C20 C21 C22 120.1(3)
C19 C20 C21 118.5(3)
C45A O1A Ge1A 118.1(9)
O1A C45A C46A 111.2(12)
O1A Ge1A N1 106.4(4)
O1A Ge1A C47A 110.2(6)
N1 Ge1A C47A 114.9(6)
C48 C47 Ge1 113.2(3)
C48A C47A Ge1A 113.1(5)

loop_
_geom_bond_atom_site_label_1
_geom_bond_atom_site_label_2
_geom_bond_distance
Ge1 O1 1.805(2)
Ge1 N1 1.860(2)
Ge1 C47 1.930(3)
Si1 N1 1.772(2)
Si1 C42 1.891(3)
Si1 C36 1.897(3)
Si1 C39 1.898(3)
N1 C1 1.453(3)
N1 Ge1A 1.851(3)
C4 C3 1.384(3)
C4 C5 1.386(3)
C4 C7 1.520(3)
C6 C5 1.388(3)
C6 C1 1.414(3)
C6 C23 1.527(3)
C2 C3 1.396(3)
C2 C1 1.410(3)
C2 C10 1.525(3)
C7 C9 1.518(4)
C7 C8 1.529(4)
C25 C26 1.385(4)
C25 C24 1.388(4)
C24 C29 1.391(4)
C24 C23 1.538(3)
C39 C40 1.535(4)
C39 C41 1.539(4)
C10 C11 1.530(3)
C10 C17 1.544(3)
C23 C30 1.528(3)
C27 C26 1.376(4)
C27 C28 1.387(4)
C12 C11 1.386(3)
C12 C13 1.388(4)
C16 C15 1.386(4)
C16 C11 1.389(3)
C36 C37 1.535(4)
C36 C38 1.540(4)
C31 C32 1.387(4)
C31 C30 1.392(4)
C34 C33 1.381(4)
C34 C35 1.389(4)
C35 C30 1.389(3)
C13 C14 1.378(4)
C15 C14 1.381(4)
C42 C43 1.531(4)
C42 C44 1.540(4)
O1 C45 1.396(4)
C32 C33 1.380(4)
C29 C28 1.377(4)
C45 C46 1.491(6)
C17 C18 1.381(4)
C17 C22 1.396(4)
C18 C19 1.377(4)
C22 C21 1.393(4)
C19 C20 1.377(4)
C21 C20 1.381(4)
O1A C45A 1.420(17)
O1A Ge1A 1.800(10)
C45A C46A 1.50(2)
Ge1A C47A 1.920(5)
C47 C48 1.507(6)
C48A C47A 1.450(5)
